data_7115646
loop_
_publ_author_name
'Abdelhameed, Mohammed'
'Langlois, Adam'
'Fortin, Daniel'
'Karsenti, Paul-Ludovic'
'Harvey, Pierre D.'

_publ_section_title
;
 A drastic substituent effect on the emission properties of quinone
 diimine models and valuable insight into the excited states of emeraldine
;
_journal_coden_ASTM CHCOFS
_journal_issue 76
_journal_name_full
;
 Chemical Communications (Cambridge, United Kingdom)
;
_journal_page_first 11214
_journal_page_last 11217
_journal_paper_doi 10.1039/c4cc05178e
_journal_volume 50
_journal_year 2014
_chemical_compound_source 'synthesis as described'
_chemical_formula_moiety 'C28 H30 N2 Si2'
_chemical_formula_sum 'C50 H56 N4 Si4'
_chemical_formula_weight 825.37
_space_group_IT_number 14
_symmetry_cell_setting monoclinic
_symmetry_Int_Tables_number 14
_symmetry_space_group_name_Hall '-P 2ybc'
_symmetry_space_group_name_H-M 'P 1 21/c 1'
_atom_sites_solution_hydrogens geom
_atom_sites_solution_primary direct
_atom_sites_solution_secondary difmap
_audit_conform_dict_location ftp://ftp.iucr.org/pub/cif_core.dic
_audit_conform_dict_name cif_core.dic
_audit_conform_dict_version 2.3
_audit_creation_date 2014-06-26T15:42:14-00:00
_audit_creation_method 'WinGX routine CIF_UPDATE'
_cell_angle_alpha 90
_cell_angle_beta 105.53(3)
_cell_angle_gamma 90
_cell_formula_units_Z 2
_cell_length_a 13.953(4)
_cell_length_b 10.739(4)
_cell_length_c 18.125(8)
_cell_measurement_reflns_used 20
_cell_measurement_temperature 293(2)
_cell_measurement_theta_max 35
_cell_measurement_theta_min 30
_cell_measurement_wavelength 1.54176
_cell_volume 2616.7(17)
_computing_molecular_graphics 'Ortep-3 for Windows (Farrugia, 1997)'
_computing_publication_material 'WinGX publication routines (Farrugia, 1999)'
_computing_structure_refinement 'SHELXL-97 (Sheldrick, 1997)'
_computing_structure_solution 'SHELXS-97 (Sheldrick, 1997)'
_diffrn_ambient_temperature 293(2)
_diffrn_measured_fraction_theta_full 0.986
_diffrn_measured_fraction_theta_max 0.986
_diffrn_radiation_monochromator graphite
_diffrn_radiation_probe x-ray
_diffrn_radiation_type CuK\a
_diffrn_radiation_wavelength 1.54176
_diffrn_reflns_av_R_equivalents 0
_diffrn_reflns_av_unetI/netI 0.052
_diffrn_reflns_limit_h_max 16
_diffrn_reflns_limit_h_min -17
_diffrn_reflns_limit_k_max 13
_diffrn_reflns_limit_k_min 0
_diffrn_reflns_limit_l_max 22
_diffrn_reflns_limit_l_min 0
_diffrn_reflns_number 4885
_diffrn_reflns_theta_full 70
_diffrn_reflns_theta_max 70.02
_diffrn_reflns_theta_min 3.29
_exptl_absorpt_coefficient_mu 1.307
_exptl_absorpt_correction_T_max 0.8769
_exptl_absorpt_correction_T_min 0.7291
_exptl_absorpt_correction_type empirical
_exptl_absorpt_process_details 'psi scan'
_exptl_crystal_colour red
_exptl_crystal_density_diffrn 1.048
_exptl_crystal_density_method 'not measured'
_exptl_crystal_description prism
_exptl_crystal_F_000 880
_exptl_crystal_size_max 0.5
_exptl_crystal_size_mid 0.3
_exptl_crystal_size_min 0.2
_refine_diff_density_max 0.44
_refine_diff_density_min -0.276
_refine_diff_density_rms 0.06
_refine_ls_extinction_coef 0.0044(10)
_refine_ls_extinction_expression Fc^*^=kFc[1+0.001xFc^2^\l^3^/sin(2\q)]^-1/4^
_refine_ls_extinction_method SHELXL
_refine_ls_goodness_of_fit_ref 0.952
_refine_ls_hydrogen_treatment none
_refine_ls_matrix_type full
_refine_ls_number_parameters 269
_refine_ls_number_reflns 4885
_refine_ls_number_restraints 0
_refine_ls_restrained_S_all 0.952
_refine_ls_R_factor_all 0.2092
_refine_ls_R_factor_gt 0.1051
_refine_ls_shift/su_max 0.001
_refine_ls_shift/su_mean 0
_refine_ls_structure_factor_coef Fsqd
_refine_ls_weighting_details 'calc w=1/[\s^2^(Fo^2^)+(0.1993P)^2^+0.0000P] where P=(Fo^2^+2Fc^2^)/3'
_refine_ls_weighting_scheme calc
_refine_ls_wR_factor_gt 0.2971
_refine_ls_wR_factor_ref 0.3591
_reflns_number_gt 1802
_reflns_number_total 4885
_reflns_threshold_expression >2sigma(I)
_cod_data_source_file c4cc05178e2.cif
_cod_data_source_block tetrah
_cod_original_cell_volume 2616.6(17)
_cod_database_code 7115646

loop_
_symmetry_equiv_pos_as_xyz
'x, y, z'
'-x, y+1/2, -z+1/2'
'-x, -y, -z'
'x, -y-1/2, z-1/2'

loop_
_atom_site_label
_atom_site_type_symbol
_atom_site_fract_x
_atom_site_fract_y
_atom_site_fract_z
_atom_site_U_iso_or_equiv
_atom_site_adp_type
_atom_site_occupancy
_atom_site_symmetry_multiplicity
_atom_site_calc_flag
_atom_site_refinement_flags
Si1 Si 0.60899(16) 0.0595(2) 0.19557(12) 0.1431(10) Uani 1 1 d .
Si2 Si 0.82140(19) -0.4036(2) 0.38255(13) 0.1472(10) Uani 1 1 d .
N2 N 0.8051(4) 0.0677(4) 0.4603(2) 0.0953(13) Uani 1 1 d .
N1 N 0.9154(3) 0.1578(4) 0.3789(2) 0.1041(14) Uani 1 1 d .
H1 H 0.8517 0.1604 0.3699 0.125 Uiso 1 1 calc R
C003 C 0.9648(5) 0.0799(4) 0.4367(3) 0.0897(16) Uani 1 1 d .
C004 C 1.0591(4) 0.0485(4) 0.4538(3) 0.0916(15) Uani 1 1 d .
H004 H 1.0984 0.0796 0.4239 0.11 Uiso 1 1 calc R
C005 C 0.9580(4) 0.2344(5) 0.3324(3) 0.0987(17) Uani 1 1 d .
C006 C 0.8980(4) 0.2563(5) 0.2567(3) 0.1007(17) Uani 1 1 d .
C007 C 0.8953(5) 0.0331(4) 0.4820(3) 0.0898(16) Uani 1 1 d .
C008 C 0.7372(5) 0.0256(6) 0.5001(3) 0.1016(18) Uani 1 1 d .
C009 C 1.0466(5) 0.2912(6) 0.3593(3) 0.1118(19) Uani 1 1 d .
H009 H 1.084 0.2771 0.4094 0.134 Uiso 1 1 calc R
C010 C 0.8053(5) 0.1967(6) 0.2315(3) 0.1069(19) Uani 1 1 d .
C011 C 0.7000(6) 0.1101(7) 0.5426(4) 0.122(2) Uani 1 1 d .
H011 H 0.7206 0.1926 0.544 0.146 Uiso 1 1 calc R
C012 C 0.7384(5) -0.1898(6) 0.4544(3) 0.1092(19) Uani 1 1 d .
C013 C 0.9356(6) 0.3376(7) 0.2117(4) 0.126(2) Uani 1 1 d .
H013 H 0.8978 0.3543 0.162 0.151 Uiso 1 1 calc R
C014 C 0.7026(5) -0.0957(6) 0.4961(3) 0.1034(17) Uani 1 1 d .
C015 C 1.0266(7) 0.3939(7) 0.2380(4) 0.137(2) Uani 1 1 d .
H015 H 1.0503 0.4467 0.2061 0.164 Uiso 1 1 calc R
C016 C 1.0827(5) 0.3719(6) 0.3117(4) 0.128(2) Uani 1 1 d .
H016 H 1.1443 0.4103 0.33 0.153 Uiso 1 1 calc R
C017 C 0.7286(5) 0.1432(6) 0.2131(3) 0.114(2) Uani 1 1 d .
C018 C 0.7690(5) -0.2733(7) 0.4216(4) 0.127(2) Uani 1 1 d .
C019 C 0.5979(6) -0.0420(10) 0.5778(4) 0.144(3) Uani 1 1 d .
H019 H 0.5512 -0.0653 0.6034 0.173 Uiso 1 1 calc R
C020 C 0.6336(7) 0.0767(9) 0.5829(5) 0.144(3) Uani 1 1 d .
H020 H 0.6131 0.1348 0.6135 0.172 Uiso 1 1 calc R
C021 C 0.6317(6) -0.1252(7) 0.5346(4) 0.128(2) Uani 1 1 d .
H021 H 0.6064 -0.2058 0.5305 0.154 Uiso 1 1 calc R
C022 C 0.7851(9) -0.5465(8) 0.4264(8) 0.232(5) Uani 1 1 d .
H02A H 0.8131 -0.5439 0.4808 0.348 Uiso 1 1 calc R
H02B H 0.8096 -0.6185 0.4058 0.348 Uiso 1 1 calc R
H02C H 0.7139 -0.5508 0.415 0.348 Uiso 1 1 calc R
C023 C 0.9570(7) -0.3841(9) 0.4114(6) 0.189(4) Uani 1 1 d .
H02D H 0.974 -0.3049 0.3938 0.283 Uiso 1 1 calc R
H02E H 0.9873 -0.4495 0.3894 0.283 Uiso 1 1 calc R
H02F H 0.9807 -0.3878 0.4662 0.283 Uiso 1 1 calc R
C024 C 0.7767(10) -0.4048(11) 0.2756(5) 0.244(6) Uani 1 1 d .
H02G H 0.7055 -0.4116 0.2602 0.366 Uiso 1 1 calc R
H02H H 0.8053 -0.4745 0.256 0.366 Uiso 1 1 calc R
H02I H 0.7964 -0.3289 0.2557 0.366 Uiso 1 1 calc R
C025 C 0.5323(12) 0.0922(19) 0.1081(12) 0.465(19) Uani 1 1 d .
H02J H 0.5204 0.0177 0.0777 0.697 Uiso 1 1 calc R
H02K H 0.5627 0.1537 0.0833 0.697 Uiso 1 1 calc R
H02L H 0.4703 0.1236 0.1138 0.697 Uiso 1 1 calc R
C026 C 0.6307(12) -0.0968(13) 0.2108(18) 0.52(2) Uani 1 1 d .
H02M H 0.578 -0.1432 0.177 0.78 Uiso 1 1 calc R
H02N H 0.6332 -0.1165 0.2629 0.78 Uiso 1 1 calc R
H02O H 0.6929 -0.1181 0.2009 0.78 Uiso 1 1 calc R
C027 C 0.5563(12) 0.101(3) 0.2670(14) 0.58(3) Uani 1 1 d .
H02P H 0.5973 0.0721 0.3152 0.871 Uiso 1 1 calc R
H02Q H 0.4914 0.0642 0.2575 0.871 Uiso 1 1 calc R
H02R H 0.5506 0.19 0.2682 0.871 Uiso 1 1 calc R

loop_
_atom_site_aniso_label
_atom_site_aniso_U_11
_atom_site_aniso_U_22
_atom_site_aniso_U_33
_atom_site_aniso_U_23
_atom_site_aniso_U_13
_atom_site_aniso_U_12
Si1 0.1248(17) 0.1435(18) 0.1350(16) 0.0167(13) -0.0102(13) -0.0039(13)
Si2 0.164(2) 0.1200(15) 0.1414(17) -0.0157(12) 0.0123(15) 0.0253(14)
N2 0.104(3) 0.091(3) 0.076(2) 0.008(2) -0.003(2) 0.006(3)
N1 0.107(3) 0.106(3) 0.083(3) 0.011(2) -0.003(2) 0.007(3)
C003 0.106(4) 0.078(3) 0.067(3) 0.004(2) -0.008(3) 0.010(3)
C004 0.097(4) 0.087(3) 0.077(3) -0.001(2) 0.000(3) -0.003(3)
C005 0.105(4) 0.093(3) 0.082(3) 0.011(3) -0.005(3) 0.011(3)
C006 0.111(4) 0.097(4) 0.078(3) 0.008(3) -0.001(3) 0.014(3)
C007 0.104(4) 0.078(3) 0.073(3) -0.002(2) -0.002(3) 0.012(3)
C008 0.105(4) 0.102(4) 0.080(3) -0.004(3) -0.007(3) 0.009(4)
C009 0.116(5) 0.103(4) 0.096(4) 0.006(3) -0.006(3) 0.001(4)
C010 0.104(4) 0.116(4) 0.081(3) 0.008(3) -0.009(3) 0.013(4)
C011 0.121(5) 0.128(5) 0.104(4) -0.016(4) 0.011(4) -0.001(5)
C012 0.115(5) 0.102(4) 0.095(4) 0.002(4) 0.001(3) -0.005(4)
C013 0.141(6) 0.126(5) 0.095(4) 0.021(4) 0.005(4) 0.008(5)
C014 0.104(4) 0.111(5) 0.085(4) 0.005(3) 0.007(3) 0.005(4)
C015 0.155(7) 0.140(6) 0.108(5) 0.039(4) 0.024(5) 0.004(5)
C016 0.132(5) 0.112(5) 0.123(5) 0.015(4) 0.007(4) -0.008(4)
C017 0.112(5) 0.120(5) 0.093(4) 0.005(3) -0.005(4) 0.018(4)
C018 0.137(6) 0.106(5) 0.118(5) -0.013(4) 0.001(4) 0.008(4)
C019 0.143(7) 0.181(8) 0.107(5) -0.019(6) 0.032(5) -0.004(6)
C020 0.134(6) 0.166(8) 0.121(6) -0.031(5) 0.017(5) 0.014(6)
C021 0.128(6) 0.136(6) 0.106(5) 0.017(5) 0.006(4) -0.006(5)
C022 0.267(13) 0.115(6) 0.327(15) 0.020(8) 0.103(12) 0.021(7)
C023 0.185(9) 0.175(8) 0.188(9) 0.009(7) 0.021(7) 0.042(7)
C024 0.317(16) 0.227(11) 0.158(8) -0.058(8) 0.013(9) 0.068(11)
C025 0.254(15) 0.55(3) 0.43(3) 0.24(2) -0.187(16) -0.24(2)
C026 0.207(15) 0.213(15) 1.07(7) 0.21(3) 0.05(3) -0.026(12)
C027 0.31(2) 0.88(6) 0.67(5) -0.53(5) 0.33(3) -0.35(3)

loop_
_atom_type_symbol
_atom_type_description
_atom_type_scat_dispersion_real
_atom_type_scat_dispersion_imag
_atom_type_scat_source
C C 0.018 0.009 'International Tables Vol C Tables 4.2.6.8 and 6.1.1.4'
H H 0 0 'International Tables Vol C Tables 4.2.6.8 and 6.1.1.4'
N N 0.031 0.018 'International Tables Vol C Tables 4.2.6.8 and 6.1.1.4'
Si Si 0.254 0.33 'International Tables Vol C Tables 4.2.6.8 and 6.1.1.4'

loop_
_geom_angle_atom_site_label_1
_geom_angle_atom_site_label_2
_geom_angle_atom_site_label_3
_geom_angle
_geom_angle_site_symmetry_1
_geom_angle_site_symmetry_3
C025 Si1 C027 111.2(14) . .
C025 Si1 C026 113.2(11) . .
C027 Si1 C026 103.1(16) . .
C025 Si1 C017 112.0(5) . .
C027 Si1 C017 107.1(5) . .
C026 Si1 C017 109.7(6) . .
C018 Si2 C023 107.1(4) . .
C018 Si2 C022 106.6(4) . .
C023 Si2 C022 110.5(5) . .
C018 Si2 C024 110.7(4) . .
C023 Si2 C024 109.2(5) . .
C022 Si2 C024 112.5(6) . .
C007 N2 C008 119.5(4) . .
C003 N1 C005 127.0(5) . .
C004 C003 N1 127.1(6) . .
C004 C003 C007 122.3(4) . .
N1 C003 C007 110.6(5) . .
C003 C004 C007 122.6(5) . 3_756
C009 C005 N1 122.5(5) . .
C009 C005 C006 121.3(6) . .
N1 C005 C006 115.9(5) . .
C013 C006 C010 123.6(5) . .
C013 C006 C005 117.0(6) . .
C010 C006 C005 119.4(6) . .
N2 C007 C004 127.5(6) . 3_756
N2 C007 C003 117.4(5) . .
C004 C007 C003 115.2(5) 3_756 .
C011 C008 C014 118.1(7) . .
C011 C008 N2 118.7(7) . .
C014 C008 N2 123.2(6) . .
C005 C009 C016 120.0(6) . .
C017 C010 C006 177.0(6) . .
C020 C011 C008 122.3(8) . .
C018 C012 C014 177.1(7) . .
C015 C013 C006 122.2(6) . .
C008 C014 C021 118.2(7) . .
C008 C014 C012 121.8(7) . .
C021 C014 C012 120.0(7) . .
C013 C015 C016 119.7(7) . .
C015 C016 C009 119.8(7) . .
C010 C017 Si1 173.7(6) . .
C012 C018 Si2 174.0(6) . .
C021 C019 C020 118.6(9) . .
C019 C020 C011 119.7(8) . .
C019 C021 C014 123.0(8) . .

loop_
_geom_bond_atom_site_label_1
_geom_bond_atom_site_label_2
_geom_bond_distance
_geom_bond_site_symmetry_2
Si1 C025 1.695(15) .
Si1 C027 1.710(15) .
Si1 C026 1.714(14) .
Si1 C017 1.847(8) .
Si2 C018 1.808(8) .
Si2 C023 1.835(10) .
Si2 C022 1.859(10) .
Si2 C024 1.871(10) .
N2 C007 1.269(6) .
N2 C008 1.411(8) .
N1 C003 1.374(6) .
N1 C005 1.417(7) .
C003 C004 1.312(7) .
C003 C007 1.516(8) .
C004 C007 1.459(7) 3_756
C005 C009 1.348(8) .
C005 C006 1.422(7) .
C006 C013 1.391(8) .
C006 C010 1.405(9) .
C007 C004 1.459(7) 3_756
C008 C011 1.379(9) .
C008 C014 1.384(9) .
C009 C016 1.408(9) .
C010 C017 1.182(8) .
C011 C020 1.372(10) .
C012 C018 1.215(9) .
C012 C014 1.428(9) .
C013 C015 1.371(9) .
C014 C021 1.392(9) .
C015 C016 1.376(9) .
C019 C021 1.353(10) .
C019 C020 1.363(11) .

loop_
_geom_torsion_atom_site_label_1
_geom_torsion_atom_site_label_2
_geom_torsion_atom_site_label_3
_geom_torsion_atom_site_label_4
_geom_torsion
_geom_torsion_site_symmetry_4
C005 N1 C003 C004 -9.6(8) .
C005 N1 C003 C007 169.4(5) .
N1 C003 C004 C007 178.5(4) 3_756
C007 C003 C004 C007 -0.3(8) 3_756
C003 N1 C005 C009 -35.4(9) .
C003 N1 C005 C006 149.6(5) .
C009 C005 C006 C013 0.9(9) .
N1 C005 C006 C013 176.0(5) .
C009 C005 C006 C010 -178.9(6) .
N1 C005 C006 C010 -3.7(8) .
C008 N2 C007 C004 -0.1(8) 3_756
C008 N2 C007 C003 179.3(5) .
C004 C003 C007 N2 -179.2(5) .
N1 C003 C007 N2 1.8(6) .
C004 C003 C007 C004 0.3(7) 3_756
N1 C003 C007 C004 -178.7(4) 3_756
C007 N2 C008 C011 110.9(6) .
C007 N2 C008 C014 -71.9(6) .
N1 C005 C009 C016 -176.4(6) .
C006 C005 C009 C016 -1.6(9) .
C013 C006 C010 C017 167(14) .
C005 C006 C010 C017 -13(14) .
C014 C008 C011 C020 2.6(9) .
N2 C008 C011 C020 179.9(6) .
C010 C006 C013 C015 -179.8(7) .
C005 C006 C013 C015 0.5(10) .
C011 C008 C014 C021 0.5(8) .
N2 C008 C014 C021 -176.7(5) .
C011 C008 C014 C012 -178.9(5) .
N2 C008 C014 C012 3.9(8) .
C018 C012 C014 C008 138(14) .
C018 C012 C014 C021 -42(14) .
C006 C013 C015 C016 -1.1(11) .
C013 C015 C016 C009 0.4(11) .
C005 C009 C016 C015 0.9(10) .
C006 C010 C017 Si1 40(18) .
C025 Si1 C017 C010 150(5) .
C027 Si1 C017 C010 28(6) .
C026 Si1 C017 C010 -84(6) .
C014 C012 C018 Si2 -32(19) .
C023 Si2 C018 C012 -62(7) .
C022 Si2 C018 C012 56(7) .
C024 Si2 C018 C012 18E1(10) .
C021 C019 C020 C011 2.1(12) .
C008 C011 C020 C019 -4.0(11) .
C020 C019 C021 C014 1.1(11) .
C008 C014 C021 C019 -2.4(9) .
C012 C014 C021 C019 177.1(6) .
